data_4323009
loop_
_publ_author_name
'Mitsuhiro Hata'
'Yasuro Kawano'
'Mamoru Shimoi'

_publ_section_title
;
 Synthesis and Structure of a Dichromatetraborane Derivative
 [{(OC)4Cr}2(\h4-H,H',H'',H'''-BH2BH2.PMe2CH2PMe2)]
;
_journal_name_full 'Inorganic Chemistry'
_journal_page_first 4482
_journal_page_last 4483
_journal_paper_doi 10.1021/ic980535h
_journal_volume 37
_journal_year 1998
_chemical_formula_analytical C27H34B2Cr2O8P2
_chemical_formula_moiety '[{(OC)4Cr}2(BH2BH2P(CH3)2CH2P(CH3)2)]-(C7H8)2'
_chemical_formula_structural '[{(OC)4Cr}2(eta4-H,H',H",H'''-BH2BH2PMe2CH2PMe2)]-2toluene'
_chemical_formula_sum 'C27 H34 B2 Cr2 O8 P2'
_chemical_formula_weight 674.102
_chemical_name_systematic
; 
Bis(dimethylphosphino)methanediborane(4)octacarbonyldichromium
;
_space_group_IT_number 15
_symmetry_cell_setting monoclinic
_symmetry_space_group_name_Hall '-C 2yc'
_symmetry_space_group_name_H-M 'C 1 2/c 1'
_atom_sites_solution_hydrogens geom
_atom_sites_solution_primary direct
_atom_sites_solution_secondary difmap
_audit_creation_method SHELXL
_cell_angle_alpha 90.00
_cell_angle_beta 117.680(11)
_cell_angle_gamma 90.00
_cell_formula_units_Z 4
_cell_length_a 21.096(5)
_cell_length_b 10.071(3)
_cell_length_c 17.565(2)
_cell_measurement_reflns_used 100
_cell_measurement_temperature 273
_cell_measurement_theta_max 30
_cell_measurement_theta_min 25
_cell_volume 3304.7(14)
_computing_cell_refinement 'UNICS III '
_computing_data_collection 'UNICS III '
_computing_data_reduction 'UNICS III '
_computing_molecular_graphics ORTEP_computing_publication_material
_computing_structure_refinement 'SHELXL-93 (Sheldrick, 1993)'
_computing_structure_solution 'SHELXS-86 (Sheldrick, 1990)'
_diffrn_ambient_temperature 273
_diffrn_measurement_device 'Rigaku AFC-5'
_diffrn_measurement_method omega-2theta
_diffrn_radiation_monochromator graphite
_diffrn_radiation_source 'fine-focus sealed tube'
_diffrn_radiation_type MoK\a
_diffrn_radiation_wavelength 0.71073
_diffrn_reflns_av_R_equivalents 0.0216
_diffrn_reflns_av_sigmaI/netI 0.0614
_diffrn_reflns_limit_h_max 29
_diffrn_reflns_limit_h_min 0
_diffrn_reflns_limit_k_max 14
_diffrn_reflns_limit_k_min 0
_diffrn_reflns_limit_l_max 21
_diffrn_reflns_limit_l_min -24
_diffrn_reflns_number 2204
_diffrn_reflns_theta_max 29.94
_diffrn_reflns_theta_min 2.51
_diffrn_standards_decay_% 98
_diffrn_standards_interval_count 150
_diffrn_standards_number 3
_exptl_absorpt_coefficient_mu 0.797
_exptl_absorpt_correction_type no
_exptl_crystal_colour Yellow-orange
_exptl_crystal_density_diffrn 1.343
_exptl_crystal_F_000 1368
_exptl_crystal_size_max 0.5
_exptl_crystal_size_mid 0.3
_exptl_crystal_size_min 0.3
_refine_diff_density_max 0.407
_refine_diff_density_min -0.273
_refine_diff_density_rms 0.084
_refine_ls_extinction_method none
_refine_ls_goodness_of_fit_all 1.015
_refine_ls_goodness_of_fit_obs 1.017
_refine_ls_hydrogen_treatment mixed
_refine_ls_matrix_type full
_refine_ls_number_parameters 194
_refine_ls_number_reflns 2146
_refine_ls_number_restraints 0
_refine_ls_restrained_S_all 1.015
_refine_ls_restrained_S_obs 1.017
_refine_ls_R_factor_all 0.0782
_refine_ls_R_factor_obs 0.0708
_refine_ls_shift/esd_max 0.048
_refine_ls_shift/esd_mean 0.004
_refine_ls_structure_factor_coef Fsqd
_refine_ls_weighting_details 'w=1/[\s^2^(Fo^2^)+(0.0578P)^2^+30.4834P] where P=(Fo^2^+2Fc^2^)/3'
_refine_ls_weighting_scheme calc
_refine_ls_wR_factor_all 0.1606
_refine_ls_wR_factor_obs 0.1555
_reflns_number_observed 2008
_reflns_number_total 2146
_reflns_observed_criterion >2sigma(I)
_cod_data_source_file ic980535h.cif
_cod_data_source_block '[{(OC)4Cr}2(eta4-H,H',H",H'''-BH2BH2PMe2CH2PMe2)]-(C7H8)2'
_cod_depositor_comments
;
The following automatic conversions were performed:

'_refine_ls_weighting_scheme' value 'calc
w=1/[\s^2^(Fo^2^)+(0.0578P)^2^+30.4834P] where P=(Fo^2^+2Fc^2^)/3'
was changed to 'calc'. New tag '_refine_ls_weighting_details' was
created. The value of the new tag was set to
'w=1/[\s^2^(Fo^2^)+(0.0578P)^2^+30.4834P] where P=(Fo^2^+2Fc^2^)/3'.

Automatic conversion script
Id: cif_fix_values 3143 2015-03-26 13:38:13Z robertas 
;
_cod_original_cell_volume 3304.7(13)
_cod_original_formula_sum C27H34B2Cr2O8P2
_cod_database_code 4323009

loop_
_symmetry_equiv_pos_as_xyz
'x, y, z'
'-x, y, -z+1/2'
'x+1/2, y+1/2, z'
'-x+1/2, y+1/2, -z+1/2'
'-x, -y, -z'
'x, -y, z-1/2'
'-x+1/2, -y+1/2, -z'
'x+1/2, -y+1/2, z-1/2'

loop_
_atom_site_aniso_label
_atom_site_aniso_U_11
_atom_site_aniso_U_22
_atom_site_aniso_U_33
_atom_site_aniso_U_23
_atom_site_aniso_U_13
_atom_site_aniso_U_12
Cr 0.0420(6) 0.0371(6) 0.0337(5) 0.0023(6) 0.0159(5) -0.0015(6)
P1 0.0406(10) 0.0370(10) 0.0430(10) 0.0039(8) 0.0220(8) -0.0055(9)
O1 0.060(4) 0.090(5) 0.080(5) 0.007(4) 0.006(4) 0.017(4)
O2 0.086(5) 0.069(4) 0.078(4) -0.031(4) 0.041(4) -0.021(3)
O3 0.131(6) 0.124(6) 0.065(4) -0.007(4) 0.063(4) -0.044(5)
O4 0.129(6) 0.043(4) 0.057(4) 0.001(3) 0.028(4) -0.012(4)
C1 0.058(5) 0.043(4) 0.050(5) 0.002(4) 0.018(4) -0.002(4)
C2 0.064(5) 0.047(5) 0.051(4) -0.003(4) 0.033(4) -0.006(4)
C3 0.069(6) 0.059(6) 0.047(5) -0.002(4) 0.029(4) -0.013(4)
C4 0.068(5) 0.041(4) 0.038(4) 0.003(3) 0.017(4) -0.003(4)
C5 0.082(10) 0.034(7) 0.227(19) 0.000 0.116(12) 0.000
C6 0.057(5) 0.088(7) 0.062(5) 0.009(5) 0.000(4) -0.039(5)
C7 0.128(9) 0.090(7) 0.054(5) 0.011(5) 0.049(6) -0.044(7)
C8 0.139(15) 0.111(13) 0.153(15) 0.037(11) 0.004(12) -0.046(11)
C9 0.070(8) 0.055(7) 0.112(10) 0.017(7) 0.019(7) -0.025(6)
C10 0.112(11) 0.046(7) 0.146(13) -0.007(7) 0.076(11) -0.021(7)
C11 0.087(11) 0.087(11) 0.214(21) 0.057(14) 0.067(14) 0.001(9)
C12 0.133(16) 0.175(24) 0.097(12) 0.047(14) -0.011(13) -0.105(17)
C13 0.216(24) 0.149(21) 0.134(18) -0.038(16) 0.105(19) -0.117(19)
C14 0.138(14) 0.083(10) 0.186(17) -0.057(13) 0.126(15) -0.057(10)
B1 0.033(4) 0.030(4) 0.035(4) 0.001(3) 0.015(3) -0.002(3)

loop_
_atom_site_label
_atom_site_type_symbol
_atom_site_fract_x
_atom_site_fract_y
_atom_site_fract_z
_atom_site_U_iso_or_equiv
_atom_site_thermal_displace_type
_atom_site_occupancy
_atom_site_calc_flag
_atom_site_refinement_flags
_atom_site_disorder_group
Cr Cr 0.43755(6) 0.30678(11) 0.11878(7) 0.0383(3) Uani 1 d . .
P1 P 0.43431(10) 0.0330(2) 0.26148(12) 0.0391(4) Uani 1 d . .
O1 O 0.2869(3) 0.3965(7) 0.0123(4) 0.087(2) Uani 1 d . .
O2 O 0.3827(3) 0.0597(6) 0.0104(4) 0.076(2) Uani 1 d . .
O3 O 0.4682(4) 0.3619(8) -0.0275(4) 0.100(3) Uani 1 d . .
O4 O 0.4645(4) 0.6016(6) 0.1568(4) 0.082(2) Uani 1 d . .
C1 C 0.3449(5) 0.3609(8) 0.0549(5) 0.053(2) Uani 1 d . .
C2 C 0.4064(4) 0.1473(8) 0.0592(5) 0.052(2) Uani 1 d . .
C3 C 0.4577(5) 0.3440(8) 0.0306(5) 0.058(2) Uani 1 d . .
C4 C 0.4583(4) 0.4885(8) 0.1506(5) 0.052(2) Uani 1 d . .
C5 C 0.5000 -0.0703(12) 0.2500 0.097(6) Uani 1 d S .
C6 C 0.3465(5) -0.0175(10) 0.1792(6) 0.080(3) Uani 1 d . .
C7 C 0.4343(6) -0.0156(10) 0.3606(6) 0.088(3) Uani 1 d . .
C8 C 0.1524(9) 0.7743(16) 0.0403(12) 0.160(8) Uani 0.90 d P .
C9 C 0.2063(7) 0.7398(12) 0.1310(9) 0.088(4) Uani 0.90 d P .
C10 C 0.2591(9) 0.6536(12) 0.1405(11) 0.095(4) Uani 0.90 d P .
C11 C 0.3113(9) 0.6240(16) 0.2237(18) 0.131(7) Uani 0.90 d P .
C12 C 0.3062(12) 0.6836(27) 0.2946(13) 0.160(13) Uani 0.90 d P .
C13 C 0.2482(16) 0.7662(23) 0.2753(17) 0.157(10) Uani 0.90 d P .
C14 C 0.2011(9) 0.7965(15) 0.1957(15) 0.116(6) Uani 0.90 d P .
B1 B 0.4617(4) 0.2145(7) 0.2565(5) 0.033(2) Uani 1 d . .
H1 H 0.4652(35) 0.2606(69) 0.3239(42) 0.052(20) Uiso 1 d . .
H2 H 0.4095(40) 0.2677(73) 0.2011(46) 0.065(23) Uiso 1 d . .

loop_
_atom_type_symbol
_atom_type_description
_atom_type_scat_dispersion_real
_atom_type_scat_dispersion_imag
_atom_type_scat_source
Cr Cr 0.3209 0.6236 'International Tables Vol C Tables 4.2.6.8 and 6.1.1.4'
P P 0.1023 0.0942 'International Tables Vol C Tables 4.2.6.8 and 6.1.1.4'
O O 0.0106 0.0060 'International Tables Vol C Tables 4.2.6.8 and 6.1.1.4'
C C 0.0033 0.0016 'International Tables Vol C Tables 4.2.6.8 and 6.1.1.4'
B B 0.0013 0.0007 'International Tables Vol C Tables 4.2.6.8 and 6.1.1.4'
H H 0.0000 0.0000 'International Tables Vol C Tables 4.2.6.8 and 6.1.1.4'

loop_
_geom_angle_atom_site_label_1
_geom_angle_atom_site_label_2
_geom_angle_atom_site_label_3
_geom_angle
_geom_angle_site_symmetry_1
_geom_angle_site_symmetry_3
_geom_angle_publ_flag
C1 Cr C2 85.1(4) . . ?
C1 Cr C4 85.9(3) . . ?
C2 Cr C4 165.2(3) . . ?
C1 Cr C3 91.3(4) . . ?
C2 Cr C3 82.0(3) . . ?
C4 Cr C3 86.6(3) . . ?
C1 Cr B1 113.4(3) . . ?
C2 Cr B1 94.9(3) . . ?
C4 Cr B1 99.4(3) . . ?
C3 Cr B1 154.9(3) . . ?
C1 Cr B1 155.4(3) . 2_655 ?
C2 Cr B1 96.3(3) . 2_655 ?
C4 Cr B1 96.8(3) . 2_655 ?
C3 Cr B1 113.2(3) . 2_655 ?
B1 Cr B1 42.0(3) . 2_655 ?
C7 P1 C5 107.1(4) . . ?
C7 P1 C6 103.5(5) . . ?
C5 P1 C6 107.5(4) . . ?
C7 P1 B1 115.7(4) . . ?
C5 P1 B1 106.1(4) . . ?
C6 P1 B1 116.4(4) . . ?
O1 C1 Cr 177.6(8) . . ?
O2 C2 Cr 169.3(7) . . ?
O3 C3 Cr 176.4(8) . . ?
O4 C4 Cr 169.6(7) . . ?
P1 C5 P1 110.2(6) 2_655 . ?
C14 C9 C10 124.2(15) . . ?
C14 C9 C8 119.1(18) . . ?
C10 C9 C8 116.7(17) . . ?
C11 C10 C9 117.8(15) . . ?
C12 C11 C10 118.8(17) . . ?
C11 C12 C13 117.0(19) . . ?
C14 C13 C12 122.8(23) . . ?
C9 C14 C13 119.3(19) . . ?
B1 B1 P1 108.8(2) 2_655 . ?
B1 B1 Cr 69.1(4) 2_655 . ?
P1 B1 Cr 118.8(3) . . ?
B1 B1 Cr 68.8(4) 2_655 2_655 ?
P1 B1 Cr 118.6(3) . 2_655 ?
Cr B1 Cr 116.5(3) . 2_655 ?

loop_
_geom_bond_atom_site_label_1
_geom_bond_atom_site_label_2
_geom_bond_distance
_geom_bond_site_symmetry_2
_geom_bond_publ_flag
Cr C1 1.827(9) . ?
Cr C2 1.862(8) . ?
Cr C4 1.904(8) . ?
Cr C3 1.825(8) . ?
Cr B1 2.415(7) . ?
Cr B1 2.420(7) 2_655 ?
P1 C7 1.809(8) . ?
P1 C5 1.817(7) . ?
P1 C6 1.815(8) . ?
P1 B1 1.931(7) . ?
O1 C1 1.156(9) . ?
O2 C2 1.168(9) . ?
O3 C3 1.156(9) . ?
O4 C4 1.146(9) . ?
C5 P1 1.817(7) 2_655 ?
C8 C9 1.51(2) . ?
C9 C14 1.32(2) . ?
C9 C10 1.36(2) . ?
C10 C11 1.39(2) . ?
C11 C12 1.43(3) . ?
C12 C13 1.39(3) . ?
C13 C14 1.32(3) . ?
B1 B1 1.734(14) 2_655 ?
B1 Cr 2.420(7) 2_655 ?
